data_7035071
loop_
_publ_author_name
'Wu, Yunlong'
'Yang, Guo-Ping'
'Zhou, Xiang'
'Li, Jiang'
'Ning, Yan'
'Wang, Yao-Yu'

_publ_section_title
;
 Three new luminescent Cd(ii)-MOFs by regulating the tetracarboxylate and
 auxiliary co-ligands, displaying high sensitivity for Fe(3+) in aqueous
 solution.
;
_journal_issue 22
_journal_name_full 'Dalton transactions (Cambridge, England : 2003)'
_journal_page_first 10385
_journal_page_last 10391
_journal_paper_doi 10.1039/c5dt00492f
_journal_volume 44
_journal_year 2015
_chemical_formula_moiety 'C24 H19 Cd N2 O4'
_chemical_formula_sum 'C24 H19 Cd N2 O4'
_chemical_formula_weight 511.81
_chemical_name_systematic
; 
 ? 
;
_space_group_IT_number 14
_symmetry_cell_setting monoclinic
_symmetry_space_group_name_Hall '-P 2ybc'
_symmetry_space_group_name_H-M 'P 1 21/c 1'
_atom_sites_solution_hydrogens geom
_atom_sites_solution_primary direct
_atom_sites_solution_secondary difmap
_audit_creation_method SHELXL-97
_audit_update_record
;
2015-01-28 deposited with the CCDC.
2015-04-20 downloaded from the CCDC.
;
_cell_angle_alpha 90.00
_cell_angle_beta 99.153(2)
_cell_angle_gamma 90.00
_cell_formula_units_Z 4
_cell_length_a 11.3642(13)
_cell_length_b 10.8066(12)
_cell_length_c 17.0884(19)
_cell_measurement_reflns_used 5546
_cell_measurement_temperature 296(2)
_cell_measurement_theta_max 28.313
_cell_measurement_theta_min 2.617
_cell_volume 2071.9(4)
_computing_cell_refinement APEX2
_computing_data_collection 'APEX2 (Bruker, 2005)'
_computing_data_reduction APEX2
_computing_molecular_graphics APEX2
_computing_publication_material APEX2
_computing_structure_refinement 'SHELXL-97 (Sheldrick, 1997)'
_computing_structure_solution 'SHELXS-97 (Sheldrick, 1990)'
_diffrn_ambient_temperature 296(2)
_diffrn_detector_area_resol_mean 0
_diffrn_measured_fraction_theta_full 0.999
_diffrn_measured_fraction_theta_max 0.999
_diffrn_measurement_device_type \w
_diffrn_radiation_monochromator graphite
_diffrn_radiation_source 'fine-focus sealed tube'
_diffrn_radiation_type MoK\a
_diffrn_radiation_wavelength 0.71073
_diffrn_reflns_av_R_equivalents 0.1012
_diffrn_reflns_av_sigmaI/netI 0.0707
_diffrn_reflns_limit_h_max 12
_diffrn_reflns_limit_h_min -13
_diffrn_reflns_limit_k_max 9
_diffrn_reflns_limit_k_min -12
_diffrn_reflns_limit_l_max 20
_diffrn_reflns_limit_l_min -20
_diffrn_reflns_number 10263
_diffrn_reflns_theta_full 25.00
_diffrn_reflns_theta_max 25.00
_diffrn_reflns_theta_min 1.82
_diffrn_standards_decay_% 0
_diffrn_standards_interval_time 0
_exptl_absorpt_coefficient_mu 1.088
_exptl_absorpt_correction_T_max 0.8897
_exptl_absorpt_correction_T_min 0.7726
_exptl_absorpt_correction_type multi-scan
_exptl_absorpt_process_details sadabs
_exptl_crystal_colour colorless
_exptl_crystal_density_diffrn 1.641
_exptl_crystal_density_method 'not measured'
_exptl_crystal_description block
_exptl_crystal_F_000 1028
_exptl_crystal_size_max 0.25
_exptl_crystal_size_mid 0.12
_exptl_crystal_size_min 0.11
_refine_diff_density_max 0.750
_refine_diff_density_min -1.135
_refine_diff_density_rms 0.242
_refine_ls_extinction_method none
_refine_ls_goodness_of_fit_ref 1.039
_refine_ls_hydrogen_treatment mixed
_refine_ls_matrix_type full
_refine_ls_number_parameters 280
_refine_ls_number_reflns 3652
_refine_ls_number_restraints 0
_refine_ls_restrained_S_all 1.039
_refine_ls_R_factor_all 0.0524
_refine_ls_R_factor_gt 0.0351
_refine_ls_shift/su_max 0.001
_refine_ls_shift/su_mean 0.000
_refine_ls_structure_factor_coef Fsqd
_refine_ls_weighting_details 'calc w=1/[\s^2^(Fo^2^)+(0.0916P)^2^+0.1461P] where P=(Fo^2^+2Fc^2^)/3'
_refine_ls_weighting_scheme calc
_refine_ls_wR_factor_gt 0.0827
_refine_ls_wR_factor_ref 0.1313
_reflns_number_gt 3068
_reflns_number_total 3652
_reflns_threshold_expression >2sigma(I)
_cod_data_source_file c5dt00492f2.cif
_cod_data_source_block 1
_cod_depositor_comments 'Adding full bibliography for 7035071--7035073.cif.'
_cod_original_sg_symbol_H-M P2(1)/c
_cod_database_code 7035071

loop_
_symmetry_equiv_pos_as_xyz
'x, y, z'
'-x, y+1/2, -z+1/2'
'-x, -y, -z'
'x, -y-1/2, z-1/2'

loop_
_atom_site_label
_atom_site_type_symbol
_atom_site_fract_x
_atom_site_fract_y
_atom_site_fract_z
_atom_site_U_iso_or_equiv
_atom_site_adp_type
_atom_site_occupancy
_atom_site_symmetry_multiplicity
_atom_site_calc_flag
_atom_site_refinement_flags
Cd1 Cd 0.14684(2) 0.36821(3) 0.993403(18) 0.02489(16) Uani 1 1 d .
O1 O 0.3046(3) 0.2675(3) 0.93891(19) 0.0353(8) Uani 1 1 d .
O2 O 0.2338(3) 0.1694(3) 1.03416(19) 0.0317(7) Uani 1 1 d .
O3 O 1.0269(3) 0.3945(3) 1.0904(2) 0.0378(8) Uani 1 1 d .
O4 O 0.8365(3) 0.4551(3) 1.0735(2) 0.0387(8) Uani 1 1 d .
N1 N -0.0104(3) 0.2690(3) 0.9189(2) 0.0281(8) Uani 1 1 d .
N2 N -0.7041(3) 0.0487(3) 0.5877(2) 0.0299(8) Uani 1 1 d .
C1 C 0.3058(3) 0.1799(4) 0.9866(3) 0.0239(9) Uani 1 1 d .
C2 C 0.4044(4) 0.0833(4) 0.9895(2) 0.0246(9) Uani 1 1 d .
C3 C 0.5155(4) 0.1171(4) 1.0296(3) 0.0261(9) Uani 1 1 d .
H3 H 0.5253 0.1969 1.0500 0.031 Uiso 1 1 calc R
C4 C 0.6140(4) 0.0370(4) 1.0412(2) 0.0248(9) Uani 1 1 d .
C5 C 0.7309(3) 0.0827(4) 1.0847(2) 0.0234(9) Uani 1 1 d .
C6 C 0.7674(4) 0.2044(4) 1.0735(3) 0.0267(9) Uani 1 1 d .
H6 H 0.7163 0.2576 1.0416 0.032 Uiso 1 1 calc R
C7 C 0.8773(4) 0.2470(4) 1.1087(2) 0.0259(9) Uani 1 1 d .
C8 C 0.9562(4) 0.1674(5) 1.1557(3) 0.0349(11) Uani 1 1 d .
H8 H 1.0328 0.1933 1.1766 0.042 Uiso 1 1 calc R
C9 C 0.9175(4) 0.0479(4) 1.1707(3) 0.0341(11) Uani 1 1 d .
H9 H 0.9662 -0.0034 1.2056 0.041 Uiso 1 1 calc R
C10 C 0.8087(4) 0.0059(4) 1.1344(3) 0.0302(10) Uani 1 1 d .
H10 H 0.7862 -0.0751 1.1430 0.036 Uiso 1 1 calc R
C11 C 0.9187(4) 0.3751(4) 1.0894(3) 0.0283(10) Uani 1 1 d .
C12 C -0.0833(5) 0.3197(5) 0.8582(3) 0.0421(12) Uani 1 1 d .
H12 H -0.0656 0.3986 0.8417 0.051 Uiso 1 1 calc R
C13 C -0.1822(5) 0.2619(4) 0.8193(3) 0.0436(13) Uani 1 1 d .
H13 H -0.2257 0.2982 0.7744 0.052 Uiso 1 1 calc R
C14 C -0.2181(4) 0.1492(4) 0.8462(3) 0.0336(11) Uani 1 1 d .
C15 C -0.1411(4) 0.0951(4) 0.9083(3) 0.0347(10) Uani 1 1 d .
H15 H -0.1580 0.0170 0.9265 0.042 Uiso 1 1 calc R
C16 C -0.0413(4) 0.1560(4) 0.9426(3) 0.0304(10) Uani 1 1 d .
H16 H 0.0080 0.1180 0.9844 0.036 Uiso 1 1 calc R
C17 C -0.3312(4) 0.0838(5) 0.8102(3) 0.0439(12) Uani 1 1 d .
H17A H -0.3773 0.1384 0.7719 0.053 Uiso 1 1 calc R
H17B H -0.3784 0.0670 0.8516 0.053 Uiso 1 1 calc R
C18 C -0.3090(4) -0.0378(5) 0.7691(3) 0.0424(12) Uani 1 1 d .
H18A H -0.2807 -0.0196 0.7197 0.051 Uiso 1 1 calc R
H18B H -0.2470 -0.0837 0.8025 0.051 Uiso 1 1 calc R
C19 C -0.4209(5) -0.1182(4) 0.7517(3) 0.0447(13) Uani 1 1 d .
H19A H -0.4000 -0.1965 0.7297 0.054 Uiso 1 1 calc R
H19B H -0.4494 -0.1357 0.8011 0.054 Uiso 1 1 calc R
C20 C -0.5200(4) -0.0591(4) 0.6949(3) 0.0336(10) Uani 1 1 d .
C21 C -0.6054(4) 0.0152(5) 0.7201(3) 0.0390(11) Uani 1 1 d .
H21 H -0.6025 0.0309 0.7739 0.047 Uiso 1 1 calc R
C22 C -0.6947(4) 0.0660(5) 0.6660(3) 0.0385(11) Uani 1 1 d .
H22 H -0.7515 0.1149 0.6848 0.046 Uiso 1 1 calc R
C23 C -0.6193(4) -0.0207(5) 0.5632(3) 0.0358(11) Uani 1 1 d .
H23 H -0.6227 -0.0329 0.5090 0.043 Uiso 1 1 calc R
C24 C -0.5279(4) -0.0746(5) 0.6136(3) 0.0380(11) Uani 1 1 d .
H24 H -0.4712 -0.1216 0.5934 0.046 Uiso 1 1 calc R

loop_
_atom_site_aniso_label
_atom_site_aniso_U_11
_atom_site_aniso_U_22
_atom_site_aniso_U_33
_atom_site_aniso_U_23
_atom_site_aniso_U_13
_atom_site_aniso_U_12
Cd1 0.0143(2) 0.0187(2) 0.0394(2) -0.00147(12) -0.00291(14) 0.00040(10)
O1 0.0278(17) 0.0244(17) 0.0547(19) 0.0134(15) 0.0098(14) 0.0064(13)
O2 0.0230(16) 0.0234(16) 0.0499(19) 0.0071(14) 0.0099(14) 0.0045(13)
O3 0.0249(18) 0.0389(19) 0.050(2) -0.0123(15) 0.0060(15) -0.0136(14)
O4 0.0225(17) 0.0274(17) 0.064(2) 0.0099(15) -0.0010(14) -0.0016(13)
N1 0.0228(18) 0.0247(19) 0.0342(19) -0.0005(15) -0.0034(15) -0.0029(14)
N2 0.0199(19) 0.031(2) 0.037(2) -0.0003(16) -0.0023(15) 0.0035(15)
C1 0.0131(19) 0.017(2) 0.039(2) -0.0037(18) -0.0017(17) -0.0005(16)
C2 0.019(2) 0.016(2) 0.037(2) 0.0033(17) 0.0013(17) 0.0049(16)
C3 0.018(2) 0.015(2) 0.044(2) -0.0024(17) 0.0023(18) -0.0033(15)
C4 0.017(2) 0.022(2) 0.033(2) 0.0025(17) -0.0013(16) -0.0025(16)
C5 0.014(2) 0.022(2) 0.033(2) -0.0037(17) 0.0012(16) 0.0021(16)
C6 0.019(2) 0.021(2) 0.037(2) 0.0012(18) -0.0033(17) 0.0022(16)
C7 0.017(2) 0.026(2) 0.033(2) -0.0019(17) 0.0000(17) 0.0012(16)
C8 0.027(2) 0.030(2) 0.042(3) -0.003(2) -0.012(2) 0.000(2)
C9 0.031(3) 0.027(2) 0.039(2) 0.001(2) -0.010(2) 0.0065(19)
C10 0.032(2) 0.021(2) 0.036(2) -0.0003(18) 0.0009(19) 0.0021(18)
C11 0.026(2) 0.027(2) 0.029(2) -0.0071(17) -0.0021(18) -0.0053(17)
C12 0.046(3) 0.026(3) 0.048(3) 0.008(2) -0.011(2) -0.009(2)
C13 0.042(3) 0.032(3) 0.047(3) 0.007(2) -0.021(2) 0.001(2)
C14 0.028(3) 0.030(2) 0.039(3) -0.0033(19) -0.007(2) 0.0000(19)
C15 0.033(3) 0.029(2) 0.039(2) 0.008(2) -0.003(2) -0.008(2)
C16 0.030(2) 0.028(2) 0.030(2) 0.0046(18) -0.0056(19) -0.0034(19)
C17 0.027(3) 0.039(3) 0.059(3) -0.003(2) -0.013(2) -0.002(2)
C18 0.026(3) 0.042(3) 0.053(3) -0.005(2) -0.013(2) 0.004(2)
C19 0.037(3) 0.032(3) 0.055(3) 0.003(2) -0.020(2) -0.003(2)
C20 0.029(2) 0.026(2) 0.039(2) 0.0015(19) -0.0116(19) -0.0074(18)
C21 0.029(3) 0.053(3) 0.033(2) -0.006(2) -0.0024(19) -0.001(2)
C22 0.027(2) 0.044(3) 0.042(3) -0.010(2) 0.001(2) 0.004(2)
C23 0.028(3) 0.047(3) 0.030(2) -0.003(2) -0.0026(19) 0.008(2)
C24 0.023(2) 0.041(3) 0.047(3) -0.009(2) -0.005(2) 0.010(2)

loop_
_atom_type_symbol
_atom_type_description
_atom_type_scat_dispersion_real
_atom_type_scat_dispersion_imag
_atom_type_scat_source
C C 0.0033 0.0016 'International Tables Vol C Tables 4.2.6.8 and 6.1.1.4'
H H 0.0000 0.0000 'International Tables Vol C Tables 4.2.6.8 and 6.1.1.4'
N N 0.0061 0.0033 'International Tables Vol C Tables 4.2.6.8 and 6.1.1.4'
O O 0.0106 0.0060 'International Tables Vol C Tables 4.2.6.8 and 6.1.1.4'
Cd Cd -0.8075 1.2024 'International Tables Vol C Tables 4.2.6.8 and 6.1.1.4'

loop_
_geom_angle_atom_site_label_1
_geom_angle_atom_site_label_2
_geom_angle_atom_site_label_3
_geom_angle
_geom_angle_site_symmetry_1
_geom_angle_site_symmetry_3
O4 Cd1 N1 103.67(12) 3_667 .
O4 Cd1 O3 111.39(13) 3_667 1_455
N1 Cd1 O3 87.66(12) . 1_455
O4 Cd1 N2 85.03(12) 3_667 4_666
N1 Cd1 N2 169.98(13) . 4_666
O3 Cd1 N2 84.48(12) 1_455 4_666
O4 Cd1 O1 93.39(11) 3_667 .
N1 Cd1 O1 97.87(12) . .
O3 Cd1 O1 152.64(12) 1_455 .
N2 Cd1 O1 86.41(12) 4_666 .
O4 Cd1 O2 146.76(11) 3_667 .
N1 Cd1 O2 89.51(12) . .
O3 Cd1 O2 99.35(12) 1_455 .
N2 Cd1 O2 85.65(12) 4_666 .
O1 Cd1 O2 54.19(10) . .
C1 O1 Cd1 91.3(2) . .
C1 O2 Cd1 90.7(2) . .
C11 O3 Cd1 131.2(3) . 1_655
C11 O4 Cd1 124.6(3) . 3_667
C12 N1 C16 116.4(4) . .
C12 N1 Cd1 124.9(3) . .
C16 N1 Cd1 118.3(3) . .
C22 N2 C23 116.3(4) . .
C22 N2 Cd1 124.9(3) . 4_465
C23 N2 Cd1 118.7(3) . 4_465
O2 C1 O1 123.7(4) . .
O2 C1 C2 118.1(4) . .
O1 C1 C2 118.2(4) . .
C3 C2 C4 119.9(4) . 3_657
C3 C2 C1 116.2(4) . .
C4 C2 C1 123.7(4) 3_657 .
C2 C3 C4 123.4(4) . .
C2 C3 H3 118.3 . .
C4 C3 H3 118.3 . .
C3 C4 C2 116.8(4) . 3_657
C3 C4 C5 119.3(4) . .
C2 C4 C5 123.9(4) 3_657 .
C10 C5 C6 117.9(4) . .
C10 C5 C4 122.1(4) . .
C6 C5 C4 120.0(4) . .
C7 C6 C5 121.5(4) . .
C7 C6 H6 119.3 . .
C5 C6 H6 119.3 . .
C6 C7 C8 119.9(4) . .
C6 C7 C11 120.1(4) . .
C8 C7 C11 119.6(4) . .
C7 C8 C9 118.8(4) . .
C7 C8 H8 120.6 . .
C9 C8 H8 120.6 . .
C10 C9 C8 120.6(4) . .
C10 C9 H9 119.7 . .
C8 C9 H9 119.7 . .
C9 C10 C5 121.1(4) . .
C9 C10 H10 119.4 . .
C5 C10 H10 119.4 . .
O3 C11 O4 125.4(4) . .
O3 C11 C7 119.4(4) . .
O4 C11 C7 115.2(4) . .
N1 C12 C13 123.5(4) . .
N1 C12 H12 118.3 . .
C13 C12 H12 118.3 . .
C12 C13 C14 120.3(4) . .
C12 C13 H13 119.9 . .
C14 C13 H13 119.9 . .
C13 C14 C15 116.1(4) . .
C13 C14 C17 123.5(4) . .
C15 C14 C17 120.4(4) . .
C16 C15 C14 120.3(4) . .
C16 C15 H15 119.8 . .
C14 C15 H15 119.8 . .
N1 C16 C15 123.1(4) . .
N1 C16 H16 118.4 . .
C15 C16 H16 118.4 . .
C14 C17 C18 113.4(4) . .
C14 C17 H17A 108.9 . .
C18 C17 H17A 108.9 . .
C14 C17 H17B 108.9 . .
C18 C17 H17B 108.9 . .
H17A C17 H17B 107.7 . .
C19 C18 C17 112.6(4) . .
C19 C18 H18A 109.1 . .
C17 C18 H18A 109.1 . .
C19 C18 H18B 109.1 . .
C17 C18 H18B 109.1 . .
H18A C18 H18B 107.8 . .
C20 C19 C18 113.4(4) . .
C20 C19 H19A 108.9 . .
C18 C19 H19A 108.9 . .
C20 C19 H19B 108.9 . .
C18 C19 H19B 108.9 . .
H19A C19 H19B 107.7 . .
C21 C20 C24 116.5(4) . .
C21 C20 C19 122.4(5) . .
C24 C20 C19 121.1(5) . .
C22 C21 C20 120.2(4) . .
C22 C21 H21 119.9 . .
C20 C21 H21 119.9 . .
N2 C22 C21 123.4(5) . .
N2 C22 H22 118.3 . .
C21 C22 H22 118.3 . .
N2 C23 C24 123.5(4) . .
N2 C23 H23 118.2 . .
C24 C23 H23 118.2 . .
C23 C24 C20 120.0(4) . .
C23 C24 H24 120.0 . .
C20 C24 H24 120.0 . .

loop_
_geom_bond_atom_site_label_1
_geom_bond_atom_site_label_2
_geom_bond_distance
_geom_bond_site_symmetry_2
Cd1 O4 2.249(3) 3_667
Cd1 N1 2.289(3) .
Cd1 O3 2.325(3) 1_455
Cd1 N2 2.325(3) 4_666
Cd1 O1 2.408(3) .
Cd1 O2 2.420(3) .
O1 C1 1.248(5) .
O2 C1 1.247(5) .
O3 C11 1.245(6) .
O3 Cd1 2.325(3) 1_655
O4 C11 1.269(5) .
O4 Cd1 2.249(3) 3_667
N1 C12 1.338(6) .
N1 C16 1.350(6) .
N2 C22 1.339(6) .
N2 C23 1.339(6) .
N2 Cd1 2.325(3) 4_465
C1 C2 1.526(6) .
C2 C3 1.387(6) .
C2 C4 1.404(6) 3_657
C3 C4 1.404(6) .
C3 H3 0.9300 .
C4 C2 1.404(6) 3_657
C4 C5 1.500(6) .
C5 C10 1.397(6) .
C5 C6 1.402(6) .
C6 C7 1.376(6) .
C6 H6 0.9300 .
C7 C8 1.400(6) .
C7 C11 1.515(6) .
C8 C9 1.401(7) .
C8 H8 0.9300 .
C9 C10 1.369(6) .
C9 H9 0.9300 .
C10 H10 0.9300 .
C12 C13 1.363(7) .
C12 H12 0.9300 .
C13 C14 1.386(7) .
C13 H13 0.9300 .
C14 C15 1.392(7) .
C14 C17 1.510(7) .
C15 C16 1.361(6) .
C15 H15 0.9300 .
C16 H16 0.9300 .
C17 C18 1.530(7) .
C17 H17A 0.9700 .
C17 H17B 0.9700 .
C18 C19 1.530(7) .
C18 H18A 0.9700 .
C18 H18B 0.9700 .
C19 C20 1.507(7) .
C19 H19A 0.9700 .
C19 H19B 0.9700 .
C20 C21 1.380(7) .
C20 C24 1.387(7) .
C21 C22 1.373(7) .
C21 H21 0.9300 .
C22 H22 0.9300 .
C23 C24 1.370(6) .
C23 H23 0.9300 .
C24 H24 0.9300 .

loop_
_geom_torsion_atom_site_label_1
_geom_torsion_atom_site_label_2
_geom_torsion_atom_site_label_3
_geom_torsion_atom_site_label_4
_geom_torsion
_geom_torsion_site_symmetry_1
_geom_torsion_site_symmetry_4
O4 Cd1 O1 C1 169.7(3) 3_667 .
N1 Cd1 O1 C1 -86.0(3) . .
O3 Cd1 O1 C1 14.2(4) 1_455 .
N2 Cd1 O1 C1 84.9(3) 4_666 .
O2 Cd1 O1 C1 -2.3(2) . .
O4 Cd1 O2 C1 -12.3(4) 3_667 .
N1 Cd1 O2 C1 102.4(3) . .
O3 Cd1 O2 C1 -170.1(2) 1_455 .
N2 Cd1 O2 C1 -86.4(2) 4_666 .
O1 Cd1 O2 C1 2.3(2) . .
O4 Cd1 N1 C12 -9.8(4) 3_667 .
O3 Cd1 N1 C12 101.6(4) 1_455 .
N2 Cd1 N1 C12 140.0(7) 4_666 .
O1 Cd1 N1 C12 -105.3(4) . .
O2 Cd1 N1 C12 -159.0(4) . .
O4 Cd1 N1 C16 178.0(3) 3_667 .
O3 Cd1 N1 C16 -70.5(3) 1_455 .
N2 Cd1 N1 C16 -32.2(9) 4_666 .
O1 Cd1 N1 C16 82.6(3) . .
O2 Cd1 N1 C16 28.9(3) . .
Cd1 O2 C1 O1 -4.4(4) . .
Cd1 O2 C1 C2 172.6(3) . .
Cd1 O1 C1 O2 4.4(4) . .
Cd1 O1 C1 C2 -172.6(3) . .
O2 C1 C2 C3 -99.7(5) . .
O1 C1 C2 C3 77.5(5) . .
O2 C1 C2 C4 76.1(5) . 3_657
O1 C1 C2 C4 -106.8(5) . 3_657
C4 C2 C3 C4 0.8(7) 3_657 .
C1 C2 C3 C4 176.7(4) . .
C2 C3 C4 C2 -0.7(7) . 3_657
C2 C3 C4 C5 179.4(4) . .
C3 C4 C5 C10 144.9(4) . .
C2 C4 C5 C10 -34.9(6) 3_657 .
C3 C4 C5 C6 -37.9(6) . .
C2 C4 C5 C6 142.3(4) 3_657 .
C10 C5 C6 C7 1.4(6) . .
C4 C5 C6 C7 -175.9(4) . .
C5 C6 C7 C8 1.2(7) . .
C5 C6 C7 C11 174.3(4) . .
C6 C7 C8 C9 -4.7(7) . .
C11 C7 C8 C9 -177.9(4) . .
C7 C8 C9 C10 5.7(7) . .
C8 C9 C10 C5 -3.2(7) . .
C6 C5 C10 C9 -0.4(6) . .
C4 C5 C10 C9 176.8(4) . .
Cd1 O3 C11 O4 -94.1(5) 1_655 .
Cd1 O3 C11 C7 86.3(5) 1_655 .
Cd1 O4 C11 O3 20.6(6) 3_667 .
Cd1 O4 C11 C7 -159.8(3) 3_667 .
C6 C7 C11 O3 -148.4(4) . .
C8 C7 C11 O3 24.7(6) . .
C6 C7 C11 O4 31.9(6) . .
C8 C7 C11 O4 -154.9(4) . .
C16 N1 C12 C13 -2.0(8) . .
Cd1 N1 C12 C13 -174.2(4) . .
N1 C12 C13 C14 5.8(9) . .
C12 C13 C14 C15 -6.7(8) . .
C12 C13 C14 C17 175.4(5) . .
C13 C14 C15 C16 4.2(8) . .
C17 C14 C15 C16 -177.7(5) . .
C12 N1 C16 C15 -0.6(7) . .
Cd1 N1 C16 C15 172.2(4) . .
C14 C15 C16 N1 -0.7(8) . .
C13 C14 C17 C18 113.4(6) . .
C15 C14 C17 C18 -64.5(7) . .
C14 C17 C18 C19 165.4(5) . .
C17 C18 C19 C20 63.2(6) . .
C18 C19 C20 C21 -90.0(7) . .
C18 C19 C20 C24 88.3(6) . .
C24 C20 C21 C22 2.2(7) . .
C19 C20 C21 C22 -179.4(5) . .
C23 N2 C22 C21 -1.1(7) . .
Cd1 N2 C22 C21 179.9(4) 4_465 .
C20 C21 C22 N2 -0.7(8) . .
C22 N2 C23 C24 1.3(7) . .
Cd1 N2 C23 C24 -179.6(4) 4_465 .
N2 C23 C24 C20 0.3(8) . .
C21 C20 C24 C23 -2.0(7) . .
C19 C20 C24 C23 179.6(5) . .
